data_1564394
loop_
_publ_author_name
'Yan, Juchao'
'Wilson, Reid W.'
'Buck, Jason T.'
'Grills, David C.'
'Reinheimer, Eric W.'
'Mani, Tomoyasu'

_publ_section_title
;
 IR linewidth and intensity amplifications of nitrile vibrations report
 nuclear-electronic couplings and associated structural heterogeneity in
 radical anions
;
_journal_name_full 'Chemical Science'
_journal_paper_doi 10.1039/D1SC03455C
_journal_year 2021
_chemical_formula_moiety '[Ir(H)2(PPh3)2(tptz)]PF6'
_chemical_formula_sum 'C54 H44 F6 Ir N6 P3'
_chemical_formula_weight 1176.11
_space_group_IT_number 19
_space_group_name_Hall 'P 2ac 2ab'
_space_group_name_H-M_alt 'P 21 21 21'
_symmetry_cell_setting orthorhombic
_symmetry_Int_Tables_number 19
_symmetry_space_group_name_H-M 'P 21 21 21'
_audit_block_doi 10.5517/cc716l1
_audit_update_record
;
2003-05-03 deposited with the CCDC.	2021-08-06 downloaded from the CCDC.
;
_cell_angle_alpha 90
_cell_angle_beta 90
_cell_angle_gamma 90
_cell_formula_units_Z 4
_cell_length_a 16.842(4)
_cell_length_b 16.624(4)
_cell_length_c 17.544(4)
_cell_measurement_reflns_used 16570
_cell_measurement_temperature 150.2
_cell_measurement_theta_max 27.5
_cell_measurement_theta_min 3.4
_cell_volume 4912(2)
_computing_cell_refinement CRYSTALCLEAR
_computing_data_collection CRYSTALCLEAR
_computing_data_reduction 'teXsan Ver. 1.11'
_computing_publication_material 'teXsan Ver. 1.11'
_computing_structure_refinement SHELXL97
_computing_structure_solution SAPI91
_diffrn_detector_area_resol_mean 14.62
_diffrn_measured_fraction_theta_full 1.000
_diffrn_measured_fraction_theta_max 1.000
_diffrn_measurement_device_type 'Rigaku/MSC Mercury CCD'
_diffrn_measurement_method w
_diffrn_radiation_type 'Mo Ka'
_diffrn_radiation_wavelength 0.7107
_diffrn_reflns_av_R_equivalents 0.050
_diffrn_reflns_limit_h_max 21
_diffrn_reflns_limit_h_min -21
_diffrn_reflns_limit_k_max 21
_diffrn_reflns_limit_k_min -21
_diffrn_reflns_limit_l_max 21
_diffrn_reflns_limit_l_min -22
_diffrn_reflns_number 38778
_diffrn_reflns_theta_full 27.49
_diffrn_reflns_theta_max 27.49
_exptl_absorpt_coefficient_mu 2.891
_exptl_absorpt_correction_T_max 0.749
_exptl_absorpt_correction_T_min 0.639
_exptl_absorpt_correction_type integration
_exptl_absorpt_process_details Coppens_numerical
_exptl_crystal_colour Yellow
_exptl_crystal_density_diffrn 1.590
_exptl_crystal_density_method 'not measured'
_exptl_crystal_description Block
_exptl_crystal_F_000 2344.0
_exptl_crystal_size_max 0.250
_exptl_crystal_size_mid 0.100
_exptl_crystal_size_min 0.100
_refine_diff_density_max 0.86
_refine_diff_density_min -0.53
_refine_ls_abs_structure_details 'Flack(1983), 6196 Friedel pairs'
_refine_ls_abs_structure_Flack -0.014(4)
_refine_ls_extinction_coef 0.0000
_refine_ls_extinction_expression Fc^*^=kFc[1+0.001xFc^2^l^3^/sin(2q)]^-1/4^
_refine_ls_extinction_method SHELXL
_refine_ls_goodness_of_fit_ref 1.025
_refine_ls_hydrogen_treatment noref
_refine_ls_number_parameters 631
_refine_ls_number_reflns 10291
_refine_ls_R_factor_gt 0.0343
_refine_ls_shift/su_max -0.0020
_refine_ls_structure_factor_coef Fsqd
_refine_ls_weighting_details 'w = 1/[s^2^(Fo^2^) + (0.0209P)^2^+2.2689P] where P=(Fo^2^+2Fc^2^)/3'
_refine_ls_weighting_scheme calc
_refine_ls_wR_factor_ref 0.0587
_reflns_number_gt 10291
_reflns_number_total 11154
_reflns_threshold_expression >2.0sigma(I)
_cod_data_source_file d1sc03455c2.cif
_cod_data_source_block Complex_1
_cod_original_sg_symbol_H-M 'P 21 21 21   '
_cod_original_formula_sum 'C54 H44 F6 Ir N6 P3 '
_cod_database_code 1564394

loop_
_symmetry_equiv_pos_as_xyz
x,y,z
1/2-x,-y,1/2+z
1/2+x,1/2-y,-z
-x,1/2+y,1/2-z

loop_
_atom_site_label
_atom_site_type_symbol
_atom_site_fract_x
_atom_site_fract_y
_atom_site_fract_z
_atom_site_U_iso_or_equiv
_atom_site_adp_type
_atom_site_occupancy
_atom_site_calc_flag
_atom_site_refinement_flags
_atom_site_disorder_assembly
_atom_site_disorder_group
Ir(1) Ir 0.31176(1) 0.18922(1) 0.95570(1) 0.01631(4) Uani 1.00 d . . .
P(1) P 0.31208(7) 0.14440(5) 1.08028(5) 0.0173(2) Uani 1.00 d . . .
P(2) P 0.32358(6) 0.24413(6) 0.83507(6) 0.0176(2) Uani 1.00 d . . .
P(3) P 0.82230(8) 0.16102(8) 0.49219(7) 0.0337(3) Uani 1.00 d . . .
F(1) F 0.8713(2) 0.1692(3) 0.5689(2) 0.071(1) Uani 1.00 d . . .
F(2) F 0.8165(3) 0.0677(2) 0.5042(2) 0.100(1) Uani 1.00 d . . .
F(3) F 0.7410(2) 0.1717(2) 0.5378(2) 0.0559(8) Uani 1.00 d . . .
F(4) F 0.7759(2) 0.1568(3) 0.4153(2) 0.072(1) Uani 1.00 d . . .
F(5) F 0.8297(2) 0.2559(2) 0.4815(2) 0.075(1) Uani 1.00 d . . .
F(6) F 0.9038(2) 0.1496(2) 0.4472(2) 0.0546(8) Uani 1.00 d . . .
N(1) N 0.2226(2) 0.1025(2) 0.9205(2) 0.0188(7) Uani 1.00 d . . .
N(2) N 0.2014(2) 0.2528(2) 0.9739(2) 0.0207(8) Uani 1.00 d . . .
N(3) N 0.3573(2) 0.0340(2) 0.8335(2) 0.0268(8) Uani 1.00 d . . .
N(4) N 0.1689(2) -0.0242(2) 0.8886(2) 0.0241(8) Uani 1.00 d . . .
N(5) N 0.0827(2) 0.0818(2) 0.9245(2) 0.0226(8) Uani 1.00 d . . .
N(6) N -0.0442(2) -0.0234(2) 0.9065(2) 0.0333(9) Uani 1.00 d . . .
C(1) C 0.2289(3) 0.0260(2) 0.8956(2) 0.0201(9) Uani 1.00 d . . .
C(2) C 0.1465(2) 0.1277(3) 0.9322(2) 0.0211(9) Uani 1.00 d . . .
C(3) C 0.0964(3) 0.0054(3) 0.9057(2) 0.0231(9) Uani 1.00 d . . .
C(4) C 0.1351(2) 0.2106(2) 0.9582(2) 0.0186(8) Uani 1.00 d . . .
C(5) C 0.0604(2) 0.2438(3) 0.9677(2) 0.0284(10) Uani 1.00 d . . .
C(6) C 0.0525(2) 0.3220(3) 0.9913(2) 0.029(1) Uani 1.00 d . . .
C(7) C 0.1206(3) 0.3658(3) 1.0066(3) 0.029(1) Uani 1.00 d . . .
C(8) C 0.1933(3) 0.3294(2) 0.9980(2) 0.0245(9) Uani 1.00 d . . .
C(9) C 0.3085(3) -0.0095(2) 0.8771(2) 0.0217(8) Uani 1.00 d . . .
C(10) C 0.3267(3) -0.0860(3) 0.9048(2) 0.029(1) Uani 1.00 d . . .
C(11) C 0.4006(3) -0.1166(3) 0.8899(3) 0.042(1) Uani 1.00 d . . .
C(12) C 0.4525(3) -0.0725(3) 0.8451(3) 0.043(1) Uani 1.00 d . . .
C(13) C 0.4279(3) 0.0008(3) 0.8177(3) 0.036(1) Uani 1.00 d . . .
C(14) C 0.0301(3) -0.0535(3) 0.9064(2) 0.0245(9) Uani 1.00 d . . .
C(15) C 0.0463(3) -0.1347(3) 0.9105(3) 0.034(1) Uani 1.00 d . . .
C(16) C -0.0158(3) -0.1887(3) 0.9152(3) 0.042(1) Uani 1.00 d . . .
C(17) C -0.0912(3) -0.1593(3) 0.9141(3) 0.043(1) Uani 1.00 d . . .
C(18) C -0.1024(3) -0.0773(3) 0.9101(3) 0.042(1) Uani 1.00 d . . .
C(19) C 0.2229(3) 0.0847(3) 1.1003(2) 0.0211(9) Uani 1.00 d . . .
C(20) C 0.1524(3) 0.1221(3) 1.1205(2) 0.0259(10) Uani 1.00 d . . .
C(21) C 0.0815(3) 0.0786(3) 1.1257(3) 0.031(1) Uani 1.00 d . . .
C(22) C 0.0829(3) -0.0031(3) 1.1116(3) 0.034(1) Uani 1.00 d . . .
C(23) C 0.1525(3) -0.0411(3) 1.0917(3) 0.029(1) Uani 1.00 d . . .
C(24) C 0.2228(3) 0.0017(3) 1.0863(2) 0.0229(9) Uani 1.00 d . . .
C(25) C 0.3106(3) 0.2210(2) 1.1526(2) 0.0226(9) Uani 1.00 d . . .
C(26) C 0.2800(3) 0.2066(3) 1.2262(2) 0.028(1) Uani 1.00 d . . .
C(27) C 0.2826(3) 0.2646(3) 1.2821(3) 0.034(1) Uani 1.00 d . . .
C(28) C 0.3146(4) 0.3401(3) 1.2665(3) 0.038(1) Uani 1.00 d . . .
C(29) C 0.3460(3) 0.3556(3) 1.1950(3) 0.037(1) Uani 1.00 d . . .
C(30) C 0.3434(3) 0.2974(3) 1.1390(2) 0.0277(10) Uani 1.00 d . . .
C(31) C 0.3962(2) 0.0816(2) 1.1081(2) 0.0186(9) Uani 1.00 d . . .
C(32) C 0.4350(3) 0.0906(3) 1.1779(2) 0.0275(10) Uani 1.00 d . . .
C(33) C 0.5021(3) 0.0454(3) 1.1943(3) 0.038(1) Uani 1.00 d . . .
C(34) C 0.5297(3) -0.0101(3) 1.1422(3) 0.035(1) Uani 1.00 d . . .
C(35) C 0.4917(3) -0.0217(3) 1.0729(3) 0.030(1) Uani 1.00 d . . .
C(36) C 0.4248(2) 0.0246(2) 1.0565(2) 0.0214(9) Uani 1.00 d . . .
C(37) C 0.2343(2) 0.2204(2) 0.7803(2) 0.0184(9) Uani 1.00 d . . .
C(38) C 0.1672(2) 0.2686(3) 0.7901(2) 0.026(1) Uani 1.00 d . . .
C(39) C 0.0936(3) 0.2433(3) 0.7639(3) 0.032(1) Uani 1.00 d . . .
C(40) C 0.0864(3) 0.1708(3) 0.7255(3) 0.035(1) Uani 1.00 d . . .
C(41) C 0.1524(3) 0.1231(3) 0.7147(3) 0.028(1) Uani 1.00 d . . .
C(42) C 0.2267(3) 0.1476(3) 0.7419(2) 0.0217(9) Uani 1.00 d . . .
C(43) C 0.3281(3) 0.3542(2) 0.8307(2) 0.023(1) Uani 1.00 d . . .
C(44) C 0.3517(3) 0.3992(3) 0.8923(3) 0.028(1) Uani 1.00 d . . .
C(45) C 0.3544(3) 0.4836(3) 0.8874(3) 0.041(1) Uani 1.00 d . . .
C(46) C 0.3339(3) 0.5212(3) 0.8205(4) 0.050(2) Uani 1.00 d . . .
C(47) C 0.3134(4) 0.4760(3) 0.7570(3) 0.050(1) Uani 1.00 d . . .
C(48) C 0.3100(4) 0.3931(3) 0.7624(2) 0.037(1) Uani 1.00 d . . .
C(49) C 0.4095(2) 0.2184(2) 0.7766(2) 0.0218(9) Uani 1.00 d . . .
C(50) C 0.4824(2) 0.2062(3) 0.8123(2) 0.027(1) Uani 1.00 d . . .
C(51) C 0.5506(2) 0.1962(3) 0.7692(3) 0.032(1) Uani 1.00 d . . .
C(52) C 0.5463(3) 0.1976(3) 0.6905(3) 0.033(1) Uani 1.00 d . . .
C(53) C 0.4742(3) 0.2092(3) 0.6546(2) 0.029(1) Uani 1.00 d . . .
C(54) C 0.4059(3) 0.2203(3) 0.6970(2) 0.0253(10) Uani 1.00 d . . .
H(1) H 0.3734 0.2491 0.9800 0.0196 Uiso 1.00 calc . . .
H(2) H 0.3883 0.1451 0.9431 0.0196 Uiso 1.00 calc . . .
H(3) H 0.0144 0.2124 0.9578 0.0340 Uiso 1.00 calc . . .
H(4) H 0.0015 0.3457 0.9971 0.0349 Uiso 1.00 calc . . .
H(5) H 0.1171 0.4202 1.0228 0.0350 Uiso 1.00 calc . . .
H(6) H 0.2398 0.3595 1.0095 0.0294 Uiso 1.00 calc . . .
H(7) H 0.2889 -0.1160 0.9333 0.0347 Uiso 1.00 calc . . .
H(8) H 0.4161 -0.1673 0.9100 0.0507 Uiso 1.00 calc . . .
H(9) H 0.5039 -0.0926 0.8336 0.0515 Uiso 1.00 calc . . .
H(10) H 0.4632 0.0298 0.7856 0.0437 Uiso 1.00 calc . . .
H(11) H 0.0996 -0.1532 0.9102 0.0405 Uiso 1.00 calc . . .
H(12) H -0.0061 -0.2448 0.9190 0.0504 Uiso 1.00 calc . . .
H(13) H -0.1354 -0.1947 0.9161 0.0520 Uiso 1.00 calc . . .
H(14) H -0.1554 -0.0579 0.9098 0.0500 Uiso 1.00 calc . . .
H(15) H 0.1522 0.1782 1.1310 0.0310 Uiso 1.00 calc . . .
H(16) H 0.0333 0.1048 1.1388 0.0368 Uiso 1.00 calc . . .
H(17) H 0.0352 -0.0334 1.1156 0.0404 Uiso 1.00 calc . . .
H(18) H 0.1523 -0.0972 1.0816 0.0348 Uiso 1.00 calc . . .
H(19) H 0.2708 -0.0250 1.0733 0.0274 Uiso 1.00 calc . . .
H(20) H 0.2572 0.1558 1.2374 0.0330 Uiso 1.00 calc . . .
H(21) H 0.2625 0.2530 1.3315 0.0406 Uiso 1.00 calc . . .
H(22) H 0.3149 0.3807 1.3046 0.0451 Uiso 1.00 calc . . .
H(23) H 0.3693 0.4064 1.1845 0.0442 Uiso 1.00 calc . . .
H(24) H 0.3644 0.3092 1.0899 0.0332 Uiso 1.00 calc . . .
H(25) H 0.4153 0.1278 1.2144 0.0330 Uiso 1.00 calc . . .
H(26) H 0.5291 0.0527 1.2414 0.0455 Uiso 1.00 calc . . .
H(27) H 0.5755 -0.0410 1.1540 0.0417 Uiso 1.00 calc . . .
H(28) H 0.5108 -0.0603 1.0374 0.0361 Uiso 1.00 calc . . .
H(29) H 0.3981 0.0172 1.0093 0.0257 Uiso 1.00 calc . . .
H(30) H 0.1720 0.3191 0.8150 0.0310 Uiso 1.00 calc . . .
H(31) H 0.0480 0.2757 0.7723 0.0382 Uiso 1.00 calc . . .
H(32) H 0.0361 0.1541 0.7067 0.0418 Uiso 1.00 calc . . .
H(33) H 0.1475 0.0733 0.6886 0.0342 Uiso 1.00 calc . . .
H(34) H 0.2719 0.1145 0.7342 0.0260 Uiso 1.00 calc . . .
H(35) H 0.3663 0.3732 0.9384 0.0341 Uiso 1.00 calc . . .
H(36) H 0.3702 0.5146 0.9303 0.0489 Uiso 1.00 calc . . .
H(37) H 0.3339 0.5783 0.8177 0.0597 Uiso 1.00 calc . . .
H(38) H 0.3018 0.5019 0.7100 0.0602 Uiso 1.00 calc . . .
H(39) H 0.2951 0.3622 0.7190 0.0442 Uiso 1.00 calc . . .
H(40) H 0.4854 0.2048 0.8663 0.0329 Uiso 1.00 calc . . .
H(41) H 0.6003 0.1884 0.7937 0.0387 Uiso 1.00 calc . . .
H(42) H 0.5931 0.1905 0.6611 0.0396 Uiso 1.00 calc . . .
H(43) H 0.4716 0.2095 0.6005 0.0350 Uiso 1.00 calc . . .
H(44) H 0.3566 0.2292 0.6721 0.0304 Uiso 1.00 calc . . .

loop_
_atom_site_aniso_label
_atom_site_aniso_U_11
_atom_site_aniso_U_22
_atom_site_aniso_U_33
_atom_site_aniso_U_12
_atom_site_aniso_U_13
_atom_site_aniso_U_23
Ir(1) 0.01494(6) 0.01697(6) 0.01702(7) 0.00053(7) -0.00120(7) -0.00010(7)
P(1) 0.0178(5) 0.0176(5) 0.0165(5) -0.0004(5) -0.0019(5) -0.0007(4)
P(2) 0.0186(6) 0.0162(5) 0.0179(5) 0.0000(4) -0.0002(4) -0.0002(4)
P(3) 0.0315(7) 0.0445(7) 0.0250(6) 0.0021(6) 0.0029(6) 0.0014(5)
F(1) 0.052(2) 0.123(3) 0.037(2) 0.010(2) -0.007(1) 0.008(2)
F(2) 0.113(3) 0.041(2) 0.146(3) -0.006(2) 0.061(3) 0.010(2)
F(3) 0.036(1) 0.099(3) 0.033(2) 0.010(2) 0.007(1) 0.004(2)
F(4) 0.038(2) 0.149(4) 0.030(2) -0.017(2) 0.000(1) -0.020(2)
F(5) 0.084(3) 0.046(2) 0.095(3) 0.007(2) -0.001(2) 0.005(2)
F(6) 0.038(2) 0.077(2) 0.048(2) 0.009(1) 0.014(2) 0.013(2)
N(1) 0.019(2) 0.021(2) 0.017(2) 0.000(1) -0.004(1) 0.002(1)
N(2) 0.017(2) 0.019(2) 0.026(2) 0.003(1) 0.001(1) 0.003(1)
N(3) 0.026(2) 0.026(2) 0.029(2) 0.005(2) 0.001(2) -0.006(2)
N(4) 0.023(2) 0.026(2) 0.024(2) -0.004(1) -0.001(1) 0.000(2)
N(5) 0.021(2) 0.022(2) 0.025(2) -0.003(1) -0.003(1) 0.003(2)
N(6) 0.028(2) 0.033(2) 0.039(2) -0.007(2) -0.001(2) -0.004(2)
C(1) 0.025(2) 0.020(2) 0.015(2) 0.001(2) -0.005(2) 0.001(2)
C(2) 0.019(2) 0.023(2) 0.022(2) 0.002(2) -0.001(2) 0.002(2)
C(3) 0.027(2) 0.028(2) 0.014(2) -0.003(2) -0.007(2) 0.004(2)
C(4) 0.013(2) 0.024(2) 0.019(2) 0.000(1) 0.002(2) 0.003(2)
C(5) 0.017(2) 0.042(3) 0.026(2) 0.003(2) 0.002(2) 0.008(2)
C(6) 0.021(2) 0.033(3) 0.033(2) 0.008(2) 0.007(2) 0.008(2)
C(7) 0.033(3) 0.023(2) 0.032(3) 0.008(2) 0.003(2) 0.000(2)
C(8) 0.024(2) 0.024(2) 0.025(2) 0.001(2) -0.001(2) -0.001(2)
C(9) 0.024(2) 0.020(2) 0.021(2) 0.001(2) -0.004(2) -0.005(2)
C(10) 0.036(3) 0.018(2) 0.033(2) 0.001(2) -0.003(2) -0.005(2)
C(11) 0.048(3) 0.035(3) 0.044(3) 0.017(2) -0.007(3) -0.007(2)
C(12) 0.033(3) 0.050(3) 0.046(3) 0.017(2) -0.004(2) -0.016(3)
C(13) 0.033(3) 0.036(3) 0.040(3) 0.004(2) 0.006(2) -0.011(2)
C(14) 0.024(2) 0.029(2) 0.020(2) -0.005(2) -0.003(2) 0.000(2)
C(15) 0.031(3) 0.032(3) 0.039(3) -0.005(2) -0.002(2) -0.003(2)
C(16) 0.045(3) 0.026(2) 0.055(3) -0.014(3) -0.003(2) 0.000(3)
C(17) 0.039(3) 0.039(3) 0.053(3) -0.017(2) 0.007(3) -0.013(3)
C(18) 0.030(3) 0.038(3) 0.057(3) -0.005(2) 0.004(2) -0.008(3)
C(19) 0.028(2) 0.025(2) 0.011(2) -0.005(2) 0.002(2) 0.003(2)
C(20) 0.027(2) 0.030(2) 0.020(2) -0.003(2) 0.001(2) -0.003(2)
C(21) 0.022(2) 0.038(3) 0.032(3) 0.000(2) 0.005(2) 0.001(2)
C(22) 0.028(3) 0.042(3) 0.031(3) -0.017(2) 0.002(2) 0.009(2)
C(23) 0.040(3) 0.024(2) 0.023(2) -0.011(2) -0.005(2) 0.004(2)
C(24) 0.029(2) 0.024(2) 0.016(2) 0.000(2) -0.003(2) 0.001(2)
C(25) 0.010(2) 0.034(2) 0.024(2) 0.001(2) -0.005(2) 0.006(2)
C(26) 0.032(2) 0.029(3) 0.022(2) -0.004(2) 0.000(2) -0.003(2)
C(27) 0.033(3) 0.045(3) 0.024(2) 0.001(2) -0.004(2) -0.005(2)
C(28) 0.044(3) 0.036(3) 0.033(3) 0.004(3) -0.008(3) -0.018(2)
C(29) 0.046(3) 0.026(3) 0.038(3) -0.009(2) -0.008(2) -0.009(2)
C(30) 0.031(2) 0.026(3) 0.026(2) -0.001(2) -0.003(2) -0.003(2)
C(31) 0.014(2) 0.020(2) 0.023(2) -0.001(2) -0.001(2) 0.007(2)
C(32) 0.028(2) 0.032(2) 0.023(2) 0.002(2) -0.006(2) -0.001(2)
C(33) 0.036(3) 0.047(3) 0.031(3) 0.007(2) -0.011(2) 0.005(2)
C(34) 0.026(2) 0.037(3) 0.042(3) 0.009(2) -0.008(2) 0.009(2)
C(35) 0.029(3) 0.027(3) 0.034(3) 0.002(2) 0.003(2) 0.002(2)
C(36) 0.021(2) 0.021(2) 0.022(2) 0.002(2) -0.004(2) 0.000(2)
C(37) 0.023(2) 0.017(2) 0.015(2) 0.001(2) 0.000(2) 0.003(2)
C(38) 0.031(3) 0.027(2) 0.020(2) 0.006(2) -0.007(2) -0.002(2)
C(39) 0.023(2) 0.039(3) 0.034(3) 0.011(2) -0.003(2) -0.005(2)
C(40) 0.022(2) 0.047(3) 0.035(3) -0.003(2) -0.007(2) -0.006(2)
C(41) 0.035(3) 0.022(2) 0.028(3) -0.003(2) -0.002(2) -0.007(2)
C(42) 0.023(2) 0.021(2) 0.022(2) 0.000(2) 0.001(2) -0.001(2)
C(43) 0.024(3) 0.020(2) 0.025(2) -0.004(2) 0.001(2) 0.002(2)
C(44) 0.026(2) 0.025(2) 0.034(3) -0.003(2) 0.001(2) -0.002(2)
C(45) 0.038(3) 0.026(3) 0.059(4) -0.010(2) -0.001(3) -0.012(3)
C(46) 0.052(4) 0.020(2) 0.078(4) -0.006(2) -0.010(3) 0.004(3)
C(47) 0.064(3) 0.030(3) 0.056(3) -0.009(3) -0.016(3) 0.019(2)
C(48) 0.055(3) 0.024(2) 0.031(2) -0.003(3) -0.006(3) 0.008(2)
C(49) 0.021(2) 0.018(2) 0.026(2) 0.000(2) 0.001(2) -0.003(2)
C(50) 0.025(2) 0.031(3) 0.027(2) 0.001(2) 0.000(2) 0.001(2)
C(51) 0.020(2) 0.030(3) 0.047(3) 0.001(2) 0.003(2) 0.006(2)
C(52) 0.032(2) 0.023(3) 0.044(3) 0.000(2) 0.017(2) 0.002(2)
C(53) 0.037(3) 0.025(3) 0.026(2) -0.005(2) 0.010(2) 0.001(2)
C(54) 0.026(2) 0.025(2) 0.025(2) -0.005(2) 0.003(2) 0.001(2)

loop_
_atom_type_symbol
_atom_type_description
_atom_type_scat_dispersion_real
_atom_type_scat_dispersion_imag
_atom_type_scat_source
C C 0.003 0.002
;International Tables for Crystallography
(1992, Vol. C, Tables 4.2.6.8 and 6.1.1.4)
;
H H 0.000 0.000
;International Tables for Crystallography
(1992, Vol. C, Table 6.1.1.4)
;
N N 0.006 0.003
;International Tables for Crystallography
(1992, Vol. C, Tables 4.2.6.8 and 6.1.1.4)
;
Ir Ir -1.444 7.990
;International Tables for Crystallography
(1992, Vol. C, Tables 4.2.6.8 and 6.1.1.4)
;
P P 0.102 0.094
;International Tables for Crystallography
(1992, Vol. C, Tables 4.2.6.8 and 6.1.1.4)
;
F F 0.017 0.010
;International Tables for Crystallography
(1992, Vol. C, Tables 4.2.6.8 and 6.1.1.4)
;

loop_
_citation_id
_citation_doi
_citation_year
1 10.1016/j.ica.2004.03.052 2004

loop_
_geom_angle_atom_site_label_1
_geom_angle_atom_site_label_2
_geom_angle_atom_site_label_3
_geom_angle
_geom_angle_site_symmetry_1
_geom_angle_site_symmetry_2
_geom_angle_site_symmetry_3
_geom_angle_publ_flag
P(1) Ir(1) P(2) 173.22(4) . . . yes
P(1) Ir(1) N(1) 93.25(9) . . . yes
P(1) Ir(1) N(2) 91.17(8) . . . yes
P(1) Ir(1) H(1) 86.8 . . . no
P(1) Ir(1) H(2) 88.8 . . . no
P(2) Ir(1) N(1) 93.51(9) . . . yes
P(2) Ir(1) N(2) 90.91(8) . . . yes
P(2) Ir(1) H(1) 86.5 . . . no
P(2) Ir(1) H(2) 89.1 . . . no
N(1) Ir(1) N(2) 76.8(1) . . . yes
N(1) Ir(1) H(1) 180.0 . . . no
N(1) Ir(1) H(2) 103.2 . . . no
N(2) Ir(1) H(1) 103.2 . . . no
N(2) Ir(1) H(2) 180.0 . . . no
H(1) Ir(1) H(2) 76.8 . . . no
Ir(1) P(1) C(19) 110.7(1) . . . yes
Ir(1) P(1) C(25) 116.1(1) . . . yes
Ir(1) P(1) C(31) 116.0(1) . . . yes
C(19) P(1) C(25) 103.7(2) . . . yes
C(19) P(1) C(31) 106.0(2) . . . yes
C(25) P(1) C(31) 103.1(2) . . . yes
Ir(1) P(2) C(37) 109.0(1) . . . yes
Ir(1) P(2) C(43) 115.8(1) . . . yes
Ir(1) P(2) C(49) 119.3(1) . . . yes
C(37) P(2) C(43) 103.2(2) . . . yes
C(37) P(2) C(49) 107.9(2) . . . yes
C(43) P(2) C(49) 100.2(2) . . . yes
F(1) P(3) F(2) 90.2(2) . . . yes
F(1) P(3) F(3) 90.6(2) . . . yes
F(1) P(3) F(4) 177.2(2) . . . yes
F(1) P(3) F(5) 88.5(2) . . . yes
F(1) P(3) F(6) 89.0(2) . . . yes
F(2) P(3) F(3) 89.4(2) . . . yes
F(2) P(3) F(4) 92.3(2) . . . yes
F(2) P(3) F(5) 178.7(2) . . . yes
F(2) P(3) F(6) 90.1(2) . . . yes
F(3) P(3) F(4) 90.5(2) . . . yes
F(3) P(3) F(5) 90.9(2) . . . yes
F(3) P(3) F(6) 179.4(2) . . . yes
F(4) P(3) F(5) 88.9(2) . . . yes
F(4) P(3) F(6) 89.9(2) . . . yes
F(5) P(3) F(6) 89.6(2) . . . yes
Ir(1) N(1) C(1) 131.6(3) . . . yes
Ir(1) N(1) C(2) 113.8(3) . . . yes
C(1) N(1) C(2) 114.3(3) . . . yes
Ir(1) N(2) C(4) 115.4(2) . . . yes
Ir(1) N(2) C(8) 126.5(3) . . . yes
C(4) N(2) C(8) 118.1(3) . . . yes
C(9) N(3) C(13) 116.3(4) . . . yes
C(1) N(4) C(3) 116.2(4) . . . yes
C(2) N(5) C(3) 115.7(3) . . . yes
C(14) N(6) C(18) 115.7(4) . . . yes
N(1) C(1) N(4) 124.6(4) . . . yes
N(1) C(1) C(9) 120.7(4) . . . yes
N(4) C(1) C(9) 114.6(3) . . . yes
N(1) C(2) N(5) 124.8(4) . . . yes
N(1) C(2) C(4) 117.3(3) . . . yes
N(5) C(2) C(4) 117.9(3) . . . yes
N(4) C(3) N(5) 124.0(4) . . . yes
N(4) C(3) C(14) 116.2(4) . . . yes
N(5) C(3) C(14) 119.8(4) . . . yes
N(2) C(4) C(2) 116.4(3) . . . yes
N(2) C(4) C(5) 121.5(3) . . . yes
C(2) C(4) C(5) 122.1(3) . . . yes
C(4) C(5) C(6) 120.1(4) . . . yes
C(4) C(5) H(3) 119.9 . . . no
C(6) C(5) H(3) 119.9 . . . no
C(5) C(6) C(7) 118.5(4) . . . yes
C(5) C(6) H(4) 120.8 . . . no
C(7) C(6) H(4) 120.8 . . . no
C(6) C(7) C(8) 119.1(4) . . . yes
C(6) C(7) H(5) 120.5 . . . no
C(8) C(7) H(5) 120.4 . . . no
N(2) C(8) C(7) 122.6(4) . . . yes
N(2) C(8) H(6) 118.7 . . . no
C(7) C(8) H(6) 118.7 . . . no
N(3) C(9) C(1) 117.5(3) . . . yes
N(3) C(9) C(10) 123.9(4) . . . yes
C(1) C(9) C(10) 118.6(4) . . . yes
C(9) C(10) C(11) 118.1(4) . . . yes
C(9) C(10) H(7) 121.0 . . . no
C(11) C(10) H(7) 121.0 . . . no
C(10) C(11) C(12) 119.1(5) . . . yes
C(10) C(11) H(8) 120.5 . . . no
C(12) C(11) H(8) 120.5 . . . no
C(11) C(12) C(13) 118.6(5) . . . yes
C(11) C(12) H(9) 120.7 . . . no
C(13) C(12) H(9) 120.7 . . . no
N(3) C(13) C(12) 124.0(4) . . . yes
N(3) C(13) H(10) 118.0 . . . no
C(12) C(13) H(10) 118.0 . . . no
N(6) C(14) C(3) 116.9(4) . . . yes
N(6) C(14) C(15) 123.2(4) . . . yes
C(3) C(14) C(15) 119.8(4) . . . yes
C(14) C(15) C(16) 119.3(4) . . . yes
C(14) C(15) H(11) 120.3 . . . no
C(16) C(15) H(11) 120.3 . . . no
C(15) C(16) C(17) 118.2(5) . . . yes
C(15) C(16) H(12) 120.9 . . . no
C(17) C(16) H(12) 120.9 . . . no
C(16) C(17) C(18) 118.9(5) . . . yes
C(16) C(17) H(13) 120.6 . . . no
C(18) C(17) H(13) 120.6 . . . no
N(6) C(18) C(17) 124.7(4) . . . yes
N(6) C(18) H(14) 117.7 . . . no
C(17) C(18) H(14) 117.6 . . . no
P(1) C(19) C(20) 120.4(3) . . . yes
P(1) C(19) C(24) 120.0(3) . . . yes
C(20) C(19) C(24) 119.1(4) . . . yes
C(19) C(20) C(21) 120.9(4) . . . yes
C(19) C(20) H(15) 119.5 . . . no
C(21) C(20) H(15) 119.5 . . . no
C(20) C(21) C(22) 118.9(4) . . . yes
C(20) C(21) H(16) 120.5 . . . no
C(22) C(21) H(16) 120.5 . . . no
C(21) C(22) C(23) 120.7(4) . . . yes
C(21) C(22) H(17) 119.7 . . . no
C(23) C(22) H(17) 119.7 . . . no
C(22) C(23) C(24) 120.7(4) . . . yes
C(22) C(23) H(18) 119.7 . . . no
C(24) C(23) H(18) 119.7 . . . no
C(19) C(24) C(23) 119.6(4) . . . yes
C(19) C(24) H(19) 120.2 . . . no
C(23) C(24) H(19) 120.2 . . . no
P(1) C(25) C(26) 122.1(3) . . . yes
P(1) C(25) C(30) 121.0(3) . . . yes
C(26) C(25) C(30) 116.9(4) . . . yes
C(25) C(26) C(27) 121.6(4) . . . yes
C(25) C(26) H(20) 119.2 . . . no
C(27) C(26) H(20) 119.2 . . . no
C(26) C(27) C(28) 120.2(4) . . . yes
C(26) C(27) H(21) 119.9 . . . no
C(28) C(27) H(21) 119.9 . . . no
C(27) C(28) C(29) 119.5(4) . . . yes
C(27) C(28) H(22) 120.2 . . . no
C(29) C(28) H(22) 120.2 . . . no
C(28) C(29) C(30) 120.2(4) . . . yes
C(28) C(29) H(23) 119.9 . . . no
C(30) C(29) H(23) 119.9 . . . no
C(25) C(30) C(29) 121.6(4) . . . yes
C(25) C(30) H(24) 119.2 . . . no
C(29) C(30) H(24) 119.2 . . . no
P(1) C(31) C(32) 122.4(3) . . . yes
P(1) C(31) C(36) 118.9(3) . . . yes
C(32) C(31) C(36) 118.7(4) . . . yes
C(31) C(32) C(33) 120.4(4) . . . yes
C(31) C(32) H(25) 119.8 . . . no
C(33) C(32) H(25) 119.8 . . . no
C(32) C(33) C(34) 119.9(4) . . . yes
C(32) C(33) H(26) 120.0 . . . no
C(34) C(33) H(26) 120.0 . . . no
C(33) C(34) C(35) 121.3(4) . . . yes
C(33) C(34) H(27) 119.4 . . . no
C(35) C(34) H(27) 119.4 . . . no
C(34) C(35) C(36) 118.4(4) . . . yes
C(34) C(35) H(28) 120.8 . . . no
C(36) C(35) H(28) 120.8 . . . no
C(31) C(36) C(35) 121.3(4) . . . yes
C(31) C(36) H(29) 119.3 . . . no
C(35) C(36) H(29) 119.3 . . . no
P(2) C(37) C(38) 118.5(3) . . . yes
P(2) C(37) C(42) 121.2(3) . . . yes
C(38) C(37) C(42) 119.0(4) . . . yes
C(37) C(38) C(39) 120.6(4) . . . yes
C(37) C(38) H(30) 119.7 . . . no
C(39) C(38) H(30) 119.7 . . . no
C(38) C(39) C(40) 120.2(4) . . . yes
C(38) C(39) H(31) 119.9 . . . no
C(40) C(39) H(31) 119.9 . . . no
C(39) C(40) C(41) 119.8(4) . . . yes
C(39) C(40) H(32) 120.1 . . . no
C(41) C(40) H(32) 120.1 . . . no
C(40) C(41) C(42) 120.4(4) . . . yes
C(40) C(41) H(33) 119.8 . . . no
C(42) C(41) H(33) 119.8 . . . no
C(37) C(42) C(41) 120.0(4) . . . yes
C(37) C(42) H(34) 120.0 . . . no
C(41) C(42) H(34) 120.0 . . . no
P(2) C(43) C(44) 121.5(3) . . . yes
P(2) C(43) C(48) 119.3(3) . . . yes
C(44) C(43) C(48) 119.1(4) . . . yes
C(43) C(44) C(45) 120.3(4) . . . yes
C(43) C(44) H(35) 119.9 . . . no
C(45) C(44) H(35) 119.9 . . . no
C(44) C(45) C(46) 119.9(5) . . . yes
C(44) C(45) H(36) 120.1 . . . no
C(46) C(45) H(36) 120.1 . . . no
C(45) C(46) C(47) 120.1(5) . . . yes
C(45) C(46) H(37) 119.9 . . . no
C(47) C(46) H(37) 119.9 . . . no
C(46) C(47) C(48) 119.7(5) . . . yes
C(46) C(47) H(38) 120.2 . . . no
C(48) C(47) H(38) 120.1 . . . no
C(43) C(48) C(47) 120.7(4) . . . yes
C(43) C(48) H(39) 119.6 . . . no
C(47) C(48) H(39) 119.6 . . . no
P(2) C(49) C(50) 118.7(3) . . . yes
P(2) C(49) C(54) 121.5(3) . . . yes
C(50) C(49) C(54) 119.3(4) . . . yes
C(49) C(50) C(51) 120.2(4) . . . yes
C(49) C(50) H(40) 119.9 . . . no
C(51) C(50) H(40) 119.9 . . . no
C(50) C(51) C(52) 120.0(4) . . . yes
C(50) C(51) H(41) 120.0 . . . no
C(52) C(51) H(41) 120.0 . . . no
C(51) C(52) C(53) 120.3(4) . . . yes
C(51) C(52) H(42) 119.9 . . . no
C(53) C(52) H(42) 119.9 . . . no
C(52) C(53) C(54) 120.3(4) . . . yes
C(52) C(53) H(43) 119.9 . . . no
C(54) C(53) H(43) 119.9 . . . no
C(49) C(54) C(53) 119.9(4) . . . yes
C(49) C(54) H(44) 120.0 . . . no
C(53) C(54) H(44) 120.0 . . . no

loop_
_geom_bond_atom_site_label_1
_geom_bond_atom_site_label_2
_geom_bond_distance
_geom_bond_site_symmetry_1
_geom_bond_site_symmetry_2
_geom_bond_publ_flag
Ir(1) P(1) 2.3092(9) . . yes
Ir(1) P(2) 2.313(1) . . yes
Ir(1) N(1) 2.171(3) . . yes
Ir(1) N(2) 2.161(3) . . yes
Ir(1) H(1) 1.500 . . no
Ir(1) H(2) 1.500 . . no
P(1) C(19) 1.835(4) . . yes
P(1) C(25) 1.797(4) . . yes
P(1) C(31) 1.826(4) . . yes
P(2) C(37) 1.828(4) . . yes
P(2) C(43) 1.833(4) . . yes
P(2) C(49) 1.824(4) . . yes
P(3) F(1) 1.585(3) . . yes
P(3) F(2) 1.569(4) . . yes
P(3) F(3) 1.597(3) . . yes
P(3) F(4) 1.561(3) . . yes
P(3) F(5) 1.593(3) . . yes
P(3) F(6) 1.594(3) . . yes
N(1) C(1) 1.350(5) . . yes
N(1) C(2) 1.363(5) . . yes
N(2) C(4) 1.347(5) . . yes
N(2) C(8) 1.350(5) . . yes
N(3) C(9) 1.335(5) . . yes
N(3) C(13) 1.340(6) . . yes
N(4) C(1) 1.316(5) . . yes
N(4) C(3) 1.351(5) . . yes
N(5) C(2) 1.326(5) . . yes
N(5) C(3) 1.332(5) . . yes
N(6) C(14) 1.349(6) . . yes
N(6) C(18) 1.329(6) . . yes
C(1) C(9) 1.500(6) . . yes
C(2) C(4) 1.465(6) . . yes
C(3) C(14) 1.485(6) . . yes
C(4) C(5) 1.385(5) . . yes
C(5) C(6) 1.371(6) . . yes
C(5) H(3) 0.950 . . no
C(6) C(7) 1.384(6) . . yes
C(6) H(4) 0.950 . . no
C(7) C(8) 1.374(6) . . yes
C(7) H(5) 0.950 . . no
C(8) H(6) 0.950 . . no
C(9) C(10) 1.396(6) . . yes
C(10) C(11) 1.370(7) . . yes
C(10) H(7) 0.950 . . no
C(11) C(12) 1.384(7) . . yes
C(11) H(8) 0.950 . . no
C(12) C(13) 1.375(7) . . yes
C(12) H(9) 0.950 . . no
C(13) H(10) 0.950 . . no
C(14) C(15) 1.378(7) . . yes
C(15) C(16) 1.381(7) . . yes
C(15) H(11) 0.950 . . no
C(16) C(17) 1.362(7) . . yes
C(16) H(12) 0.950 . . no
C(17) C(18) 1.378(7) . . yes
C(17) H(13) 0.950 . . no
C(18) H(14) 0.950 . . no
C(19) C(20) 1.387(6) . . yes
C(19) C(24) 1.400(6) . . yes
C(20) C(21) 1.399(6) . . yes
C(20) H(15) 0.950 . . no
C(21) C(22) 1.381(7) . . yes
C(21) H(16) 0.950 . . no
C(22) C(23) 1.377(7) . . yes
C(22) H(17) 0.950 . . no
C(23) C(24) 1.385(6) . . yes
C(23) H(18) 0.950 . . no
C(24) H(19) 0.950 . . no
C(25) C(26) 1.411(6) . . yes
C(25) C(30) 1.406(6) . . yes
C(26) C(27) 1.375(7) . . yes
C(26) H(20) 0.950 . . no
C(27) C(28) 1.393(7) . . yes
C(27) H(21) 0.950 . . no
C(28) C(29) 1.386(7) . . yes
C(28) H(22) 0.950 . . no
C(29) C(30) 1.380(6) . . yes
C(29) H(23) 0.950 . . no
C(30) H(24) 0.950 . . no
C(31) C(32) 1.397(6) . . yes
C(31) C(36) 1.396(6) . . yes
C(32) C(33) 1.386(7) . . yes
C(32) H(25) 0.950 . . no
C(33) C(34) 1.381(7) . . yes
C(33) H(26) 0.950 . . no
C(34) C(35) 1.388(7) . . yes
C(34) H(27) 0.950 . . no
C(35) C(36) 1.395(6) . . yes
C(35) H(28) 0.950 . . no
C(36) H(29) 0.950 . . no
C(37) C(38) 1.395(6) . . yes
C(37) C(42) 1.391(6) . . yes
C(38) C(39) 1.388(6) . . yes
C(38) H(30) 0.950 . . no
C(39) C(40) 1.385(7) . . yes
C(39) H(31) 0.950 . . no
C(40) C(41) 1.380(6) . . yes
C(40) H(32) 0.950 . . no
C(41) C(42) 1.398(6) . . yes
C(41) H(33) 0.950 . . no
C(42) H(34) 0.950 . . no
C(43) C(44) 1.374(6) . . yes
C(43) C(48) 1.396(6) . . yes
C(44) C(45) 1.407(7) . . yes
C(44) H(35) 0.950 . . no
C(45) C(46) 1.373(8) . . yes
C(45) H(36) 0.950 . . no
C(46) C(47) 1.388(8) . . yes
C(46) H(37) 0.950 . . no
C(47) C(48) 1.383(6) . . yes
C(47) H(38) 0.950 . . no
C(48) H(39) 0.950 . . no
C(49) C(50) 1.394(6) . . yes
C(49) C(54) 1.398(6) . . yes
C(50) C(51) 1.384(6) . . yes
C(50) H(40) 0.950 . . no
C(51) C(52) 1.382(7) . . yes
C(51) H(41) 0.950 . . no
C(52) C(53) 1.381(6) . . yes
C(52) H(42) 0.950 . . no
C(53) C(54) 1.383(6) . . yes
C(53) H(43) 0.950 . . no
C(54) H(44) 0.950 . . no

loop_
_geom_contact_atom_site_label_1
_geom_contact_atom_site_label_2
_geom_contact_distance
_geom_contact_site_symmetry_1
_geom_contact_site_symmetry_2
_geom_contact_publ_flag
F(1) C(28) 3.044(5) . 3_557 ?
F(1) C(27) 3.205(6) . 3_557 ?
F(1) C(35) 3.368(6) . 2_654 ?
F(1) C(34) 3.381(6) . 2_654 ?
F(1) C(16) 3.403(6) . 4_656 ?
F(1) C(15) 3.561(6) . 4_656 ?
F(2) C(7) 3.525(6) . 4_646 ?
F(2) C(35) 3.531(6) . 2_654 ?
F(3) C(17) 3.333(6) . 2_554 ?
F(3) C(27) 3.405(5) . 3_557 ?
F(3) C(18) 3.597(6) . 2_554 ?
F(4) C(17) 3.110(6) . 2_554 ?
F(4) C(18) 3.209(6) . 2_554 ?
F(4) C(48) 3.275(5) . 3_556 ?
F(4) C(54) 3.585(6) . 3_556 ?
F(5) C(15) 3.355(6) . 4_656 ?
F(5) C(54) 3.409(6) . 3_556 ?
F(5) C(53) 3.460(6) . 3_556 ?
F(6) C(53) 3.181(5) . 3_556 ?
F(6) C(12) 3.273(6) . 2_654 ?
F(6) C(54) 3.330(5) . 3_556 ?
F(6) C(11) 3.488(6) . 2_654 ?
F(6) C(35) 3.532(6) . 2_654 ?
C(6) C(36) 3.440(6) . 3_457 ?
C(6) C(31) 3.540(6) . 3_457 ?
C(11) C(52) 3.513(7) . 4_646 ?
C(16) C(39) 3.587(7) . 4_546 ?
C(17) C(39) 3.518(7) . 4_546 ?
C(28) C(46) 3.532(7) . 2_565 ?
C(46) C(52) 3.564(7) . 4_656 ?
